data_7031538
loop_
_publ_author_name
'Bru\~na, Sonia'
'Cuadrado, Isabel'
'Delgado, Esther'
'G\'omez-Garc\'ia, Carlos J'
'Hern\'andez, Diego'
'Hern\'andez, Elisa'
'Llusar, Rosa'
'Mart\'in, Avelino'
'Men\'endez, Nieves'
'Polo, Victor'
'Zamora, F\'elix'

_publ_section_title
;
 New insights into the chemistry of di- and trimetallic iron dithiolene
 derivatives. Structural, M\"ossbauer, magnetic, electrochemical and
 theoretical studies.
;
_journal_issue 35
_journal_name_full 'Dalton transactions (Cambridge, England : 2003)'
_journal_page_first 13187
_journal_page_last 13195
_journal_paper_doi 10.1039/c4dt01462f
_journal_volume 43
_journal_year 2014
_chemical_absolute_configuration unk
_chemical_compound_source 'synthesis as described'
_chemical_formula_moiety 'C19 H4 Cl4 Fe3 O7 S4'
_chemical_formula_sum 'C19 H4 Cl4 Fe3 O7 S4'
_chemical_formula_weight 781.81
_chemical_name_systematic
;
 ?
;
_space_group_IT_number 20
_symmetry_cell_setting orthorhombic
_symmetry_Int_Tables_number 20
_symmetry_space_group_name_Hall 'C 2c 2'
_symmetry_space_group_name_H-M 'C 2 2 21'
_atom_sites_solution_hydrogens geom
_atom_sites_solution_primary direct
_atom_sites_solution_secondary difmap
_audit_conform_dict_location ftp://ftp.iucr.org/pub/cif_core.dic
_audit_conform_dict_name cif_core.dic
_audit_conform_dict_version 2.4
_audit_creation_date 2012-10-23T14:53:42-00:00
_audit_creation_method 'WinGX routine CIF_UPDATE'
_cell_angle_alpha 90
_cell_angle_beta 90
_cell_angle_gamma 90
_cell_formula_units_Z 4
_cell_length_a 8.735(6)
_cell_length_b 15.412(8)
_cell_length_c 19.541(9)
_cell_measurement_reflns_used 622
_cell_measurement_temperature 200(2)
_cell_measurement_theta_max 23
_cell_measurement_theta_min 3
_cell_measurement_wavelength 0.71073
_cell_volume 2631(3)
_computing_cell_refinement 'Dirax/lsq (Duisenberg & Schreurs, 1989-2000)'
_computing_data_collection 'Collect (Bruker AXS BV, 1997-2004)'
_computing_data_reduction 'EvalCCD (Duisenberg & Schreurs 1990-2000)'
_computing_molecular_graphics 'Ortep-3 for Windows (Farrugia, 1997)'
_computing_publication_material 'WinGX publication routines (Farrugia, 1999)'
_computing_structure_refinement 'SHELXL-2014 (Sheldrick, 2014)'
_computing_structure_solution 'SHELXS-97 (Sheldrick, 2008)'
_diffrn_ambient_temperature 200(2)
_diffrn_detector 'CCD plate'
_diffrn_detector_area_resol_mean 9
_diffrn_measured_fraction_theta_full 0.997
_diffrn_measured_fraction_theta_max 0.997
_diffrn_measurement_device '95mm CCD camera on \k-goniostat'
_diffrn_measurement_device_type KappaCCD
_diffrn_measurement_method 'CCD rotation images, thick slices'
_diffrn_orient_matrix_type X=UH
_diffrn_orient_matrix_UB_11 0.01
_diffrn_orient_matrix_UB_12 0
_diffrn_orient_matrix_UB_13 0
_diffrn_orient_matrix_UB_21 0
_diffrn_orient_matrix_UB_22 0.01
_diffrn_orient_matrix_UB_23 0
_diffrn_orient_matrix_UB_31 0
_diffrn_orient_matrix_UB_32 0
_diffrn_orient_matrix_UB_33 0.01
_diffrn_radiation_monochromator graphite
_diffrn_radiation_probe x-ray
_diffrn_radiation_type MoK\a
_diffrn_radiation_wavelength 0.71073
_diffrn_reflns_av_R_equivalents 0.0414
_diffrn_reflns_av_unetI/netI 0.0641
_diffrn_reflns_limit_h_max 11
_diffrn_reflns_limit_h_min -11
_diffrn_reflns_limit_k_max 20
_diffrn_reflns_limit_k_min -20
_diffrn_reflns_limit_l_max 25
_diffrn_reflns_limit_l_min 0
_diffrn_reflns_number 25690
_diffrn_reflns_reduction_process
;
 Scaled and merged with Sortav
 R.H. Blessing, (1987) Cryst. Rev. 1, 3-58
 R.H. Blessing, (1989) J. Appl. Cryst. 22, 396-397
;
_diffrn_reflns_theta_full 27.51
_diffrn_reflns_theta_max 27.51
_diffrn_reflns_theta_min 3.37
_diffrn_source 'Enraf Nonius FR590'
_exptl_absorpt_coefficient_mu 2.396
_exptl_absorpt_correction_T_max 0.664
_exptl_absorpt_correction_T_min 0.547
_exptl_absorpt_correction_type multi-scan
_exptl_absorpt_process_details
;
 R.H. Blessing, Acta Cryst. (1995), A51, 33-38
;
_exptl_crystal_colour red
_exptl_crystal_density_diffrn 1.974
_exptl_crystal_density_method 'not measured'
_exptl_crystal_description prism
_exptl_crystal_F_000 1536
_exptl_crystal_size_max 0.22
_exptl_crystal_size_mid 0.19
_exptl_crystal_size_min 0.12
_refine_diff_density_max 0.517
_refine_diff_density_min -0.374
_refine_diff_density_rms 0.082
_refine_ls_abs_structure_details 'Flack H D (1983), Acta Cryst. A39, 876-881'
_refine_ls_abs_structure_Flack 0.520(17)
_refine_ls_extinction_method none
_refine_ls_goodness_of_fit_ref 0.877
_refine_ls_hydrogen_treatment constr
_refine_ls_matrix_type full
_refine_ls_number_parameters 170
_refine_ls_number_reflns 3036
_refine_ls_number_restraints 0
_refine_ls_restrained_S_all 0.877
_refine_ls_R_factor_all 0.0482
_refine_ls_R_factor_gt 0.0307
_refine_ls_shift/su_max 0.000
_refine_ls_shift/su_mean 0
_refine_ls_structure_factor_coef Fsqd
_refine_ls_weighting_details 'calc w=1/[\s^2^(Fo^2^)+(0.0394P)^2^+0.0000P] where P=(Fo^2^+2Fc^2^)/3'
_refine_ls_weighting_scheme calc
_refine_ls_wR_factor_gt 0.0654
_refine_ls_wR_factor_ref 0.0704
_reflns_number_gt 2476
_reflns_number_total 3036
_reflns_threshold_expression >2\s(I)
_cod_data_source_file c4dt01462f2.cif
_cod_data_source_block 3
_cod_depositor_comments 'Adding full bibliography for 7031537--7031538.cif.'
_cod_database_code 7031538

loop_
_symmetry_equiv_pos_as_xyz
'x, y, z'
'-x, -y, z+1/2'
'x, -y, -z'
'-x, y, -z+1/2'
'x+1/2, y+1/2, z'
'-x+1/2, -y+1/2, z+1/2'
'x+1/2, -y+1/2, -z'
'-x+1/2, y+1/2, -z+1/2'

loop_
_atom_site_label
_atom_site_type_symbol
_atom_site_fract_x
_atom_site_fract_y
_atom_site_fract_z
_atom_site_U_iso_or_equiv
_atom_site_adp_type
_atom_site_occupancy
_atom_site_site_symmetry_order
_atom_site_calc_flag
_atom_site_refinement_flags_posn
_atom_site_refinement_flags_adp
_atom_site_refinement_flags_occupancy
C1 C 0.1567(5) 0.6315(3) 0.6145(2) 0.0284(11) Uani 1 1 d . . .
C2 C 0.2082(7) 0.7050(3) 0.6483(3) 0.0372(12) Uani 1 1 d . . .
C3 C 0.2567(7) 0.6999(3) 0.7158(3) 0.0453(14) Uani 1 1 d . . .
H3 H 0.2925 0.7493 0.7380 0.054 Uiso 1 1 calc R U .
C4 C 0.2516(8) 0.6215(3) 0.7502(3) 0.0456(15) Uani 1 1 d . . .
H4 H 0.2826 0.6183 0.7956 0.055 Uiso 1 1 calc R U .
C5 C 0.2008(6) 0.5482(3) 0.7170(2) 0.0325(11) Uani 1 1 d . . .
C6 C 0.1528(5) 0.5517(3) 0.6489(2) 0.0264(10) Uani 1 1 d . . .
C101 C -0.1535(7) 0.5000 0.5000 0.0287(14) Uani 1 2 d S T P
C201 C 0.4304(6) 0.5367(3) 0.4054(3) 0.0299(11) Uani 1 1 d . . .
C202 C 0.3043(6) 0.6923(3) 0.4126(2) 0.0312(10) Uani 1 1 d . . .
C203 C 0.4368(6) 0.6277(3) 0.5215(2) 0.0290(11) Uani 1 1 d . . .
Cl1 Cl 0.22332(18) 0.80320(7) 0.60517(7) 0.0465(4) Uani 1 1 d . . .
Cl2 Cl 0.2054(2) 0.44942(9) 0.75961(6) 0.0469(4) Uani 1 1 d . . .
Fe1 Fe 0.04533(9) 0.5000 0.5000 0.0216(2) Uani 1 2 d S T P
Fe2 Fe 0.29564(7) 0.59137(4) 0.46014(3) 0.02263(17) Uani 1 1 d . . .
O101 O -0.2845(6) 0.5000 0.5000 0.0560(14) Uani 1 2 d S T P
O201 O 0.5143(4) 0.5067(3) 0.3673(2) 0.0428(9) Uani 1 1 d . . .
O202 O 0.3120(5) 0.7551(2) 0.3824(2) 0.0460(10) Uani 1 1 d . . .
O203 O 0.5242(4) 0.6565(2) 0.55752(19) 0.0418(9) Uani 1 1 d . . .
S1 S 0.09452(13) 0.63596(7) 0.52793(6) 0.0245(3) Uani 1 1 d . . .
S2 S 0.09192(14) 0.45669(7) 0.60502(5) 0.0245(2) Uani 1 1 d . . .

loop_
_atom_site_aniso_label
_atom_site_aniso_U_11
_atom_site_aniso_U_22
_atom_site_aniso_U_33
_atom_site_aniso_U_23
_atom_site_aniso_U_13
_atom_site_aniso_U_12
C1 0.029(3) 0.034(3) 0.022(2) -0.006(2) 0.003(2) 0.005(2)
C2 0.046(3) 0.029(2) 0.036(3) -0.005(2) -0.005(3) 0.005(2)
C3 0.065(4) 0.035(3) 0.035(3) -0.013(2) -0.009(3) 0.004(3)
C4 0.070(4) 0.044(3) 0.023(2) -0.007(2) -0.007(3) 0.005(3)
C5 0.040(3) 0.032(3) 0.025(2) 0.000(2) 0.002(3) 0.006(2)
C6 0.028(2) 0.032(3) 0.020(2) -0.004(2) 0.000(2) 0.005(2)
C101 0.022(3) 0.032(3) 0.033(4) 0.002(3) 0.000 0.000
C201 0.029(3) 0.028(2) 0.033(2) 0.002(2) -0.003(2) -0.005(2)
C202 0.024(2) 0.042(3) 0.028(2) -0.002(2) 0.002(2) -0.001(2)
C203 0.030(3) 0.028(2) 0.029(2) 0.005(2) 0.005(2) 0.000(2)
Cl1 0.0699(10) 0.0258(6) 0.0439(7) -0.0034(5) -0.0124(8) 0.0002(6)
Cl2 0.0627(10) 0.0470(8) 0.0310(6) 0.0073(6) -0.0087(7) -0.0014(7)
Fe1 0.0182(4) 0.0265(4) 0.0202(4) -0.0012(4) 0.000 0.000
Fe2 0.0217(3) 0.0238(3) 0.0224(3) 0.0004(3) 0.0004(3) -0.0010(3)
O101 0.024(3) 0.070(4) 0.074(4) -0.005(3) 0.000 0.000
O201 0.038(2) 0.044(2) 0.047(2) -0.0008(19) 0.0146(19) 0.0025(18)
O202 0.058(3) 0.035(2) 0.045(2) 0.0185(17) 0.003(2) 0.0009(19)
O203 0.038(2) 0.043(2) 0.044(2) 0.0000(17) -0.014(2) -0.0102(17)
S1 0.0248(6) 0.0265(5) 0.0221(5) -0.0011(4) -0.0008(5) 0.0047(5)
S2 0.0243(6) 0.0290(6) 0.0203(5) 0.0006(5) 0.0017(5) -0.0007(5)

loop_
_atom_type_symbol
_atom_type_description
_atom_type_scat_dispersion_real
_atom_type_scat_dispersion_imag
_atom_type_scat_source
C C 0.0033 0.0016 'International Tables Vol C Tables 4.2.6.8 and 6.1.1.4'
H H 0 0 'International Tables Vol C Tables 4.2.6.8 and 6.1.1.4'
Cl Cl 0.1484 0.1585 'International Tables Vol C Tables 4.2.6.8 and 6.1.1.4'
Fe Fe 0.3463 0.8444 'International Tables Vol C Tables 4.2.6.8 and 6.1.1.4'
O O 0.0106 0.006 'International Tables Vol C Tables 4.2.6.8 and 6.1.1.4'
S S 0.1246 0.1234 'International Tables Vol C Tables 4.2.6.8 and 6.1.1.4'

loop_
_exptl_crystal_face_index_h
_exptl_crystal_face_index_k
_exptl_crystal_face_index_l
_exptl_crystal_face_perp_dist
0 0 -1 0.09
-11 -1 12 0.237
8 1 -1 0.299
0 0 1 0.083
-1 19 -2 0.035
1 -18 2 0.059

loop_
_geom_angle_atom_site_label_1
_geom_angle_atom_site_label_2
_geom_angle_atom_site_label_3
_geom_angle
_geom_angle_site_symmetry_1
_geom_angle_site_symmetry_3
C2 C1 C6 119.8(4) . .
C2 C1 S1 121.4(4) . .
C6 C1 S1 118.8(4) . .
C3 C2 C1 120.3(5) . .
C3 C2 Cl1 119.2(4) . .
C1 C2 Cl1 120.4(4) . .
C4 C3 C2 120.1(5) . .
C4 C3 H3 119.9 . .
C2 C3 H3 119.9 . .
C5 C4 C3 120.0(5) . .
C5 C4 H4 120.0 . .
C3 C4 H4 120.0 . .
C4 C5 C6 120.9(5) . .
C4 C5 Cl2 119.2(4) . .
C6 C5 Cl2 119.8(4) . .
C5 C6 C1 118.9(4) . .
C5 C6 S2 121.2(4) . .
C1 C6 S2 119.9(3) . .
O101 C101 Fe1 180.0 . .
O201 C201 Fe2 175.1(4) . .
O202 C202 Fe2 178.9(5) . .
O203 C203 Fe2 174.7(4) . .
C101 Fe1 S2 100.68(4) . 3_566
C101 Fe1 S2 100.68(4) . .
S2 Fe1 S2 158.64(8) 3_566 .
C101 Fe1 S1 101.22(4) . 3_566
S2 Fe1 S1 91.23(5) 3_566 3_566
S2 Fe1 S1 84.63(5) . 3_566
C101 Fe1 S1 101.22(4) . .
S2 Fe1 S1 84.63(5) 3_566 .
S2 Fe1 S1 91.23(5) . .
S1 Fe1 S1 157.55(7) 3_566 .
C101 Fe1 Fe2 143.65(3) . .
S2 Fe1 Fe2 54.90(4) 3_566 .
S2 Fe1 Fe2 106.05(5) . .
S1 Fe1 Fe2 105.35(5) 3_566 .
S1 Fe1 Fe2 54.68(4) . .
C101 Fe1 Fe2 143.65(3) . 3_566
S2 Fe1 Fe2 106.05(5) 3_566 3_566
S2 Fe1 Fe2 54.90(4) . 3_566
S1 Fe1 Fe2 54.68(4) 3_566 3_566
S1 Fe1 Fe2 105.35(5) . 3_566
Fe2 Fe1 Fe2 72.71(5) . 3_566
C201 Fe2 C203 95.3(2) . .
C201 Fe2 C202 94.0(2) . .
C203 Fe2 C202 92.6(2) . .
C201 Fe2 S1 168.39(15) . .
C203 Fe2 S1 92.66(16) . .
C202 Fe2 S1 94.05(16) . .
C201 Fe2 S2 91.50(16) . 3_566
C203 Fe2 S2 171.80(15) . 3_566
C202 Fe2 S2 91.40(16) . 3_566
S1 Fe2 S2 79.93(6) . 3_566
C201 Fe2 Fe1 117.04(15) . .
C203 Fe2 Fe1 121.30(15) . .
C202 Fe2 Fe1 128.71(16) . .
S1 Fe2 Fe1 51.39(4) . .
S2 Fe2 Fe1 51.05(4) 3_566 .
C1 S1 Fe1 104.96(16) . .
C1 S1 Fe2 107.61(16) . .
Fe1 S1 Fe2 73.93(5) . .
C6 S2 Fe1 104.84(15) . .
C6 S2 Fe2 107.42(16) . 3_566
Fe1 S2 Fe2 74.05(5) . 3_566

loop_
_geom_bond_atom_site_label_1
_geom_bond_atom_site_label_2
_geom_bond_distance
_geom_bond_site_symmetry_2
C1 C2 1.386(7) .
C1 C6 1.403(7) .
C1 S1 1.778(5) .
C2 C3 1.388(8) .
C2 Cl1 1.736(5) .
C3 C4 1.384(7) .
C3 H3 0.9300 .
C4 C5 1.375(7) .
C4 H4 0.9300 .
C5 C6 1.397(6) .
C5 Cl2 1.735(5) .
C6 S2 1.778(5) .
C101 O101 1.144(8) .
C101 Fe1 1.737(7) .
C201 O201 1.143(6) .
C201 Fe2 1.800(5) .
C202 O202 1.135(6) .
C202 Fe2 1.813(5) .
C203 O203 1.130(6) .
C203 Fe2 1.809(5) .
Fe1 S2 2.1960(14) 3_566
Fe1 S2 2.1960(14) .
Fe1 S1 2.2076(15) 3_566
Fe1 S1 2.2076(15) .
Fe1 Fe2 2.7149(16) .
Fe1 Fe2 2.7149(16) 3_566
Fe2 S1 2.3052(16) .
Fe2 S2 2.3100(16) 3_566
S2 Fe2 2.3100(16) 3_566
